data_7708450
loop_
_publ_author_name
'Huang, Li'
'Ouyang, Congrui'
'Liu, Xing'
'Zhou, Jian'
'Zou, Hua-Hong'
'Yuan, Hua'
'Wen, Dou'

_publ_section_title
;
 A series of organic hybrid polyoxovanadate clusters incorporating
 tris(hydroxymethyl)methane derivatives
;
_journal_name_full 'Dalton Transactions'
_journal_paper_doi 10.1039/D1DT02912F
_journal_year 2021
_chemical_formula_moiety 'C32 H46 N2 O16 V4'
_chemical_formula_sum 'C32 H46 N2 O16 V4'
_chemical_formula_weight 918.47
_space_group_crystal_system monoclinic
_space_group_IT_number 14
_space_group_name_Hall '-P 2ybc'
_space_group_name_H-M_alt 'P 1 21/c 1'
_atom_sites_solution_hydrogens geom
_audit_creation_method SHELXL-2014/7
_audit_update_record
;
2021-08-29 deposited with the CCDC.	2021-09-27 downloaded from the CCDC.
;
_cell_angle_alpha 90
_cell_angle_beta 91.56(3)
_cell_angle_gamma 90
_cell_formula_units_Z 2
_cell_length_a 12.871(3)
_cell_length_b 8.3842(17)
_cell_length_c 17.948(4)
_cell_measurement_reflns_used 11576
_cell_measurement_temperature 293(2)
_cell_measurement_theta_max 27.4575
_cell_measurement_theta_min 2.7322
_cell_volume 1936.1(7)
_computing_structure_refinement 'SHELXL-2014/7 (Sheldrick, 2014)'
_diffrn_ambient_temperature 293(2)
_diffrn_measured_fraction_theta_full 0.998
_diffrn_measured_fraction_theta_max 0.998
_diffrn_measurement_device_type 'Bruker APEX-II CCD'
_diffrn_measurement_method '\w scans'
_diffrn_radiation_type MoK\a
_diffrn_radiation_wavelength 0.71073
_diffrn_reflns_av_R_equivalents 0.0382
_diffrn_reflns_av_unetI/netI 0.0307
_diffrn_reflns_Laue_measured_fraction_full 0.998
_diffrn_reflns_Laue_measured_fraction_max 0.998
_diffrn_reflns_limit_h_max 15
_diffrn_reflns_limit_h_min -15
_diffrn_reflns_limit_k_max 10
_diffrn_reflns_limit_k_min -8
_diffrn_reflns_limit_l_max 20
_diffrn_reflns_limit_l_min -21
_diffrn_reflns_number 14479
_diffrn_reflns_point_group_measured_fraction_full 0.998
_diffrn_reflns_point_group_measured_fraction_max 0.998
_diffrn_reflns_theta_full 25.096
_diffrn_reflns_theta_max 25.096
_diffrn_reflns_theta_min 2.732
_exptl_absorpt_coefficient_mu 1.008
_exptl_absorpt_correction_type multi-scan
_exptl_absorpt_process_details 'SADABS 2014/5'
_exptl_crystal_colour GREEN
_exptl_crystal_density_diffrn 1.575
_exptl_crystal_description BLOCK
_exptl_crystal_F_000 944
_exptl_crystal_size_max 0.054
_exptl_crystal_size_mid 0.046
_exptl_crystal_size_min 0.019
_exptl_transmission_factor_max 0.982
_exptl_transmission_factor_min 0.946
_refine_diff_density_max 0.293
_refine_diff_density_min -0.298
_refine_diff_density_rms 0.057
_refine_ls_extinction_coef 0.0029(6)
_refine_ls_extinction_expression Fc^*^=kFc[1+0.001xFc^2^\l^3^/sin(2\q)]^-1/4^
_refine_ls_extinction_method 'SHELXL-2014/7 (Sheldrick 2014'
_refine_ls_goodness_of_fit_ref 1.086
_refine_ls_hydrogen_treatment constr
_refine_ls_matrix_type full
_refine_ls_number_parameters 247
_refine_ls_number_reflns 3440
_refine_ls_number_restraints 0
_refine_ls_restrained_S_all 1.086
_refine_ls_R_factor_all 0.0485
_refine_ls_R_factor_gt 0.0294
_refine_ls_shift/su_max 0.000
_refine_ls_shift/su_mean 0.000
_refine_ls_structure_factor_coef Fsqd
_refine_ls_weighting_details 'w=1/[\s^2^(Fo^2^)+(0.0365P)^2^+1.1162P] where P=(Fo^2^+2Fc^2^)/3'
_refine_ls_weighting_scheme calc
_refine_ls_wR_factor_gt 0.0713
_refine_ls_wR_factor_ref 0.0821
_reflns_Friedel_coverage 0.000
_reflns_number_gt 2709
_reflns_number_total 3440
_reflns_threshold_expression 'I > 2\s(I)'
_cod_data_source_file d1dt02912f2.cif
_cod_data_source_block 5
_cod_original_sg_symbol_H-M 'P 21/c'
_cod_database_code 7708450
_shelx_shelxl_version_number 2014/7
_shelx_space_group_comment
;
The symmetry employed for this shelxl refinement is uniquely defined
by the following loop, which should always be used as a source of
symmetry information in preference to the above space-group names.
They are only intended as comments.
;
_shelx_estimated_absorpt_t_min 0.948
_shelx_estimated_absorpt_t_max 0.981

loop_
_space_group_symop_operation_xyz
'x, y, z'
'-x, y+1/2, -z+1/2'
'-x, -y, -z'
'x, -y-1/2, z-1/2'

loop_
_atom_site_label
_atom_site_type_symbol
_atom_site_fract_x
_atom_site_fract_y
_atom_site_fract_z
_atom_site_U_iso_or_equiv
_atom_site_adp_type
_atom_site_occupancy
_atom_site_site_symmetry_order
_atom_site_calc_flag
_atom_site_refinement_flags_posn
_atom_site_refinement_flags_adp
_atom_site_refinement_flags_occupancy
_atom_site_disorder_assembly
_atom_site_disorder_group
V1 V 0.53156(3) 0.39884(4) 0.42280(2) 0.02169(14) Uani 1 1 d . . . . .
V2 V 0.71234(3) 0.54300(5) 0.54513(2) 0.02779(14) Uani 1 1 d . . . . .
O1 O 0.40427(13) 0.50633(18) 0.38733(8) 0.0238(4) Uani 1 1 d . . . . .
O2 O 0.55771(13) 0.63078(17) 0.48883(8) 0.0230(4) Uani 1 1 d . . . . .
O3 O 0.47323(16) 0.9617(2) 0.30319(10) 0.0387(5) Uani 1 1 d . . . . .
H3A H 0.4944 1.0402 0.3263 0.058 Uiso 1 1 calc R U . . .
O4 O 0.53088(15) 0.23321(19) 0.37816(10) 0.0338(4) Uani 1 1 d . . . . .
O5 O 0.72241(15) 0.7554(2) 0.59574(10) 0.0405(5) Uani 1 1 d . . . . .
O6 O 0.77890(15) 0.6448(2) 0.45787(10) 0.0389(5) Uani 1 1 d . . . . .
O7 O 0.80685(15) 0.4537(2) 0.58658(11) 0.0429(5) Uani 1 1 d . . . . .
O8 O 0.66511(13) 0.36312(18) 0.47878(9) 0.0280(4) Uani 1 1 d . . . . .
N1 N 0.59555(16) 0.5675(2) 0.34877(11) 0.0251(5) Uani 1 1 d . . . . .
H1A H 0.6617 0.5882 0.3609 0.030 Uiso 1 1 calc R U . . .
H1B H 0.5913 0.5332 0.3019 0.030 Uiso 1 1 calc R U . . .
C1 C 0.8400(2) 0.7666(3) 0.46036(17) 0.0391(7) Uani 1 1 d . . . . .
C2 C 0.9015(3) 0.7930(5) 0.3921(2) 0.0691(11) Uani 1 1 d . . . . .
H2 H 0.9551 0.7137 0.3896 0.104 Uiso 1 1 calc R U . . .
H1 H 0.9325 0.8971 0.3941 0.104 Uiso 1 1 calc R U . . .
H3 H 0.8565 0.7852 0.3487 0.104 Uiso 1 1 calc R U . . .
C3 C 0.8495(2) 0.8685(3) 0.52039(18) 0.0449(8) Uani 1 1 d . . . . .
H4 H 0.8995 0.9484 0.5182 0.054 Uiso 1 1 calc R U . . .
C4 C 0.7906(2) 0.8613(3) 0.58368(17) 0.0382(7) Uani 1 1 d . . . . .
C5 C 0.8037(3) 0.9835(4) 0.64416(19) 0.0558(9) Uani 1 1 d . . . . .
H5 H 0.7372 1.0085 0.6640 0.084 Uiso 1 1 calc R U . . .
H6 H 0.8339 1.0784 0.6241 0.084 Uiso 1 1 calc R U . . .
H7 H 0.8486 0.9420 0.6831 0.084 Uiso 1 1 calc R U . . .
C6 C 0.5493(2) 0.7661(3) 0.44012(13) 0.0267(6) Uani 1 1 d . . . . .
H13 H 0.6131 0.8275 0.4431 0.032 Uiso 1 1 calc R U . . .
H12 H 0.4929 0.8342 0.4556 0.032 Uiso 1 1 calc R U . . .
C7 C 0.5287(2) 0.7107(3) 0.35962(12) 0.0240(5) Uani 1 1 d . . . . .
C8 C 0.4169(2) 0.6524(3) 0.34817(13) 0.0270(6) Uani 1 1 d . . . . .
H8 H 0.3691 0.7317 0.3665 0.032 Uiso 1 1 calc R U . . .
H9 H 0.4018 0.6364 0.2955 0.032 Uiso 1 1 calc R U . . .
C9 C 0.5521(2) 0.8424(3) 0.30366(14) 0.0318(6) Uani 1 1 d . . . . .
H10 H 0.6187 0.8907 0.3166 0.038 Uiso 1 1 calc R U . . .
H11 H 0.5566 0.7966 0.2542 0.038 Uiso 1 1 calc R U . . .
C10 C 0.7299(2) 0.2265(3) 0.46664(15) 0.0365(7) Uani 1 1 d . . . . .
H20 H 0.6858 0.1349 0.4562 0.044 Uiso 1 1 calc R U . . .
H14 H 0.7698 0.2042 0.5121 0.044 Uiso 1 1 calc R U . . .
C11 C 0.8039(2) 0.2461(3) 0.40375(16) 0.0374(7) Uani 1 1 d . . . . .
C12 C 0.8995(3) 0.3163(4) 0.4152(2) 0.0574(9) Uani 1 1 d . . . . .
H15 H 0.9189 0.3527 0.4625 0.069 Uiso 1 1 calc R U . . .
C13 C 0.9673(3) 0.3335(5) 0.3573(3) 0.0721(11) Uani 1 1 d . . . . .
H19 H 1.0310 0.3838 0.3655 0.087 Uiso 1 1 calc R U . . .
C14 C 0.9406(3) 0.2764(6) 0.2879(2) 0.0790(13) Uani 1 1 d . . . . .
H16 H 0.9867 0.2870 0.2492 0.095 Uiso 1 1 calc R U . . .
C15 C 0.8469(3) 0.2041(5) 0.2753(2) 0.0717(11) Uani 1 1 d . . . . .
H18 H 0.8292 0.1640 0.2283 0.086 Uiso 1 1 calc R U . . .
C16 C 0.7785(3) 0.1909(4) 0.33302(17) 0.0537(8) Uani 1 1 d . . . . .
H17 H 0.7139 0.1438 0.3241 0.064 Uiso 1 1 calc R U . . .

loop_
_atom_site_aniso_label
_atom_site_aniso_U_11
_atom_site_aniso_U_22
_atom_site_aniso_U_33
_atom_site_aniso_U_23
_atom_site_aniso_U_13
_atom_site_aniso_U_12
V1 0.0327(3) 0.0161(2) 0.0161(2) -0.00190(15) -0.00176(17) -0.00188(16)
V2 0.0316(3) 0.0286(3) 0.0230(2) -0.00061(17) -0.00225(19) -0.00684(19)
O1 0.0330(10) 0.0200(8) 0.0183(8) 0.0032(6) -0.0022(7) -0.0040(7)
O2 0.0354(10) 0.0181(8) 0.0152(8) 0.0029(6) -0.0018(7) -0.0037(7)
O3 0.0670(14) 0.0198(9) 0.0286(10) 0.0027(7) -0.0103(9) -0.0015(9)
O4 0.0475(12) 0.0246(9) 0.0290(10) -0.0093(7) -0.0031(9) -0.0002(8)
O5 0.0454(12) 0.0377(11) 0.0383(11) -0.0083(8) 0.0022(9) -0.0145(9)
O6 0.0416(12) 0.0438(11) 0.0317(10) 0.0010(8) 0.0056(9) -0.0100(9)
O7 0.0374(12) 0.0527(12) 0.0379(11) 0.0013(9) -0.0098(9) -0.0018(9)
O8 0.0339(10) 0.0248(9) 0.0250(9) -0.0030(7) -0.0023(8) 0.0037(7)
N1 0.0307(12) 0.0248(11) 0.0197(10) -0.0021(8) -0.0008(9) -0.0023(9)
C1 0.0331(16) 0.0375(16) 0.0469(18) 0.0110(13) 0.0036(13) -0.0025(12)
C2 0.067(3) 0.071(2) 0.070(3) 0.011(2) 0.029(2) -0.017(2)
C3 0.0388(18) 0.0350(16) 0.061(2) 0.0035(14) 0.0011(15) -0.0106(13)
C4 0.0355(16) 0.0282(14) 0.0503(18) 0.0003(12) -0.0108(14) -0.0038(12)
C5 0.061(2) 0.0387(18) 0.067(2) -0.0125(15) -0.0081(18) -0.0113(15)
C6 0.0434(16) 0.0185(12) 0.0179(12) 0.0017(9) -0.0013(11) -0.0037(10)
C7 0.0366(15) 0.0182(11) 0.0172(12) 0.0024(9) -0.0005(11) -0.0018(10)
C8 0.0385(15) 0.0203(12) 0.0219(13) 0.0055(9) -0.0036(11) 0.0003(10)
C9 0.0479(17) 0.0239(13) 0.0236(13) 0.0043(10) -0.0004(12) -0.0073(12)
C10 0.0442(17) 0.0285(14) 0.0366(16) 0.0018(11) -0.0042(13) 0.0075(12)
C11 0.0352(17) 0.0355(15) 0.0415(17) 0.0005(12) -0.0008(13) 0.0102(12)
C12 0.041(2) 0.070(2) 0.061(2) -0.0080(18) -0.0023(17) 0.0088(17)
C13 0.040(2) 0.086(3) 0.091(3) 0.006(2) 0.007(2) 0.0052(19)
C14 0.062(3) 0.114(4) 0.062(3) 0.027(2) 0.023(2) 0.025(3)
C15 0.067(3) 0.104(3) 0.045(2) 0.000(2) 0.0060(19) 0.014(2)
C16 0.049(2) 0.070(2) 0.0411(18) -0.0095(16) -0.0012(16) 0.0026(17)

loop_
_atom_type_symbol
_atom_type_description
_atom_type_scat_dispersion_real
_atom_type_scat_dispersion_imag
_atom_type_scat_source
C C 0.0033 0.0016 'International Tables Vol C Tables 4.2.6.8 and 6.1.1.4'
H H 0.0000 0.0000 'International Tables Vol C Tables 4.2.6.8 and 6.1.1.4'
O O 0.0106 0.0060 'International Tables Vol C Tables 4.2.6.8 and 6.1.1.4'
V V 0.3005 0.5294 'International Tables Vol C Tables 4.2.6.8 and 6.1.1.4'
N N 0.0061 0.0033 'International Tables Vol C Tables 4.2.6.8 and 6.1.1.4'

loop_
_geom_angle_atom_site_label_1
_geom_angle_atom_site_label_2
_geom_angle_atom_site_label_3
_geom_angle
_geom_angle_site_symmetry_1
_geom_angle_site_symmetry_3
_geom_angle_publ_flag
O4 V1 O1 104.05(8) . . ?
O4 V1 O8 96.60(8) . . ?
O1 V1 O8 159.34(7) . . ?
O4 V1 O2 107.07(8) . 3_666 ?
O1 V1 O2 79.71(7) . 3_666 ?
O8 V1 O2 95.04(7) . 3_666 ?
O4 V1 N1 105.14(8) . . ?
O1 V1 N1 79.96(7) . . ?
O8 V1 N1 94.11(8) . . ?
O2 V1 N1 145.16(7) 3_666 . ?
O4 V1 O2 171.80(8) . . ?
O1 V1 O2 83.56(6) . . ?
O8 V1 O2 75.79(6) . . ?
O2 V1 O2 77.01(6) 3_666 . ?
N1 V1 O2 72.84(7) . . ?
O7 V2 O6 103.20(10) . . ?
O7 V2 O1 101.29(9) . 3_666 ?
O6 V2 O1 155.45(8) . 3_666 ?
O7 V2 O5 99.60(10) . . ?
O6 V2 O5 87.24(8) . . ?
O1 V2 O5 87.09(7) 3_666 . ?
O7 V2 O8 97.99(9) . . ?
O6 V2 O8 89.16(7) . . ?
O1 V2 O8 89.08(7) 3_666 . ?
O5 V2 O8 162.40(8) . . ?
O7 V2 O2 169.54(8) . . ?
O6 V2 O2 84.52(7) . . ?
O1 V2 O2 71.41(6) 3_666 . ?
O5 V2 O2 87.69(7) . . ?
O8 V2 O2 74.82(6) . . ?
C8 O1 V1 116.73(15) . . ?
C8 O1 V2 125.14(15) . 3_666 ?
V1 O1 V2 110.05(7) . 3_666 ?
C6 O2 V1 123.09(14) . 3_666 ?
C6 O2 V1 110.33(12) . . ?
V1 O2 V1 103.00(6) 3_666 . ?
C6 O2 V2 124.37(14) . . ?
V1 O2 V2 96.86(6) 3_666 . ?
V1 O2 V2 93.89(6) . . ?
C9 O3 H3A 109.5 . . ?
C4 O5 V2 125.50(19) . . ?
C1 O6 V2 125.85(18) . . ?
C10 O8 V1 122.70(15) . . ?
C10 O8 V2 121.44(16) . . ?
V1 O8 V2 115.49(8) . . ?
C7 N1 V1 102.67(14) . . ?
C7 N1 H1A 111.2 . . ?
V1 N1 H1A 111.2 . . ?
C7 N1 H1B 111.2 . . ?
V1 N1 H1B 111.2 . . ?
H1A N1 H1B 109.1 . . ?
O6 C1 C3 124.0(3) . . ?
O6 C1 C2 115.2(3) . . ?
C3 C1 C2 120.8(3) . . ?
C1 C2 H2 109.5 . . ?
C1 C2 H1 109.5 . . ?
H2 C2 H1 109.5 . . ?
C1 C2 H3 109.5 . . ?
H2 C2 H3 109.5 . . ?
H1 C2 H3 109.5 . . ?
C1 C3 C4 125.1(3) . . ?
C1 C3 H4 117.4 . . ?
C4 C3 H4 117.4 . . ?
O5 C4 C3 124.5(3) . . ?
O5 C4 C5 114.8(3) . . ?
C3 C4 C5 120.7(3) . . ?
C4 C5 H5 109.5 . . ?
C4 C5 H6 109.5 . . ?
H5 C5 H6 109.5 . . ?
C4 C5 H7 109.5 . . ?
H5 C5 H7 109.5 . . ?
H6 C5 H7 109.5 . . ?
O2 C6 C7 110.06(18) . . ?
O2 C6 H13 109.6 . . ?
C7 C6 H13 109.6 . . ?
O2 C6 H12 109.6 . . ?
C7 C6 H12 109.6 . . ?
H13 C6 H12 108.2 . . ?
N1 C7 C8 105.61(18) . . ?
N1 C7 C9 111.7(2) . . ?
C8 C7 C9 110.2(2) . . ?
N1 C7 C6 106.31(19) . . ?
C8 C7 C6 111.2(2) . . ?
C9 C7 C6 111.62(19) . . ?
O1 C8 C7 109.20(19) . . ?
O1 C8 H8 109.8 . . ?
C7 C8 H8 109.8 . . ?
O1 C8 H9 109.8 . . ?
C7 C8 H9 109.8 . . ?
H8 C8 H9 108.3 . . ?
O3 C9 C7 111.0(2) . . ?
O3 C9 H10 109.4 . . ?
C7 C9 H10 109.4 . . ?
O3 C9 H11 109.4 . . ?
C7 C9 H11 109.4 . . ?
H10 C9 H11 108.0 . . ?
O8 C10 C11 114.1(2) . . ?
O8 C10 H20 108.7 . . ?
C11 C10 H20 108.7 . . ?
O8 C10 H14 108.7 . . ?
C11 C10 H14 108.7 . . ?
H20 C10 H14 107.6 . . ?
C12 C11 C16 118.0(3) . . ?
C12 C11 C10 121.1(3) . . ?
C16 C11 C10 120.8(3) . . ?
C11 C12 C13 120.9(3) . . ?
C11 C12 H15 119.5 . . ?
C13 C12 H15 119.5 . . ?
C14 C13 C12 119.9(4) . . ?
C14 C13 H19 120.0 . . ?
C12 C13 H19 120.0 . . ?
C15 C14 C13 120.4(4) . . ?
C15 C14 H16 119.8 . . ?
C13 C14 H16 119.8 . . ?
C14 C15 C16 119.3(4) . . ?
C14 C15 H18 120.3 . . ?
C16 C15 H18 120.3 . . ?
C11 C16 C15 121.4(3) . . ?
C11 C16 H17 119.3 . . ?
C15 C16 H17 119.3 . . ?

loop_
_geom_bond_atom_site_label_1
_geom_bond_atom_site_label_2
_geom_bond_distance
_geom_bond_site_symmetry_2
_geom_bond_publ_flag
V1 O4 1.6031(16) . ?
V1 O1 1.9608(17) . ?
V1 O8 1.9900(18) . ?
V1 O2 1.9992(17) 3_666 ?
V1 N1 2.122(2) . ?
V1 O2 2.2973(16) . ?
V2 O7 1.595(2) . ?
V2 O6 1.9969(19) . ?
V2 O1 1.9981(17) 3_666 ?
V2 O5 2.0020(18) . ?
V2 O8 2.0056(17) . ?
V2 O2 2.3268(18) . ?
O1 C8 1.424(3) . ?
O1 V2 1.9981(17) 3_666 ?
O2 C6 1.435(3) . ?
O2 V1 1.9993(17) 3_666 ?
O3 C9 1.425(3) . ?
O3 H3A 0.8200 . ?
O5 C4 1.271(3) . ?
O6 C1 1.289(3) . ?
O8 C10 1.437(3) . ?
N1 C7 1.493(3) . ?
N1 H1A 0.8900 . ?
N1 H1B 0.8900 . ?
C1 C3 1.378(4) . ?
C1 C2 1.493(4) . ?
C2 H2 0.9600 . ?
C2 H1 0.9600 . ?
C2 H3 0.9600 . ?
C3 C4 1.384(4) . ?
C3 H4 0.9300 . ?
C4 C5 1.499(4) . ?
C5 H5 0.9600 . ?
C5 H6 0.9600 . ?
C5 H7 0.9600 . ?
C6 C7 1.534(3) . ?
C6 H13 0.9700 . ?
C6 H12 0.9700 . ?
C7 C8 1.528(4) . ?
C7 C9 1.528(3) . ?
C8 H8 0.9700 . ?
C8 H9 0.9700 . ?
C9 H10 0.9700 . ?
C9 H11 0.9700 . ?
C10 C11 1.506(4) . ?
C10 H20 0.9700 . ?
C10 H14 0.9700 . ?
C11 C12 1.374(4) . ?
C11 C16 1.382(4) . ?
C12 C13 1.382(5) . ?
C12 H15 0.9300 . ?
C13 C14 1.370(6) . ?
C13 H19 0.9300 . ?
C14 C15 1.363(6) . ?
C14 H16 0.9300 . ?
C15 C16 1.383(5) . ?
C15 H18 0.9300 . ?
C16 H17 0.9300 . ?

loop_
_geom_hbond_atom_site_label_D
_geom_hbond_atom_site_label_H
_geom_hbond_atom_site_label_A
_geom_hbond_distance_DH
_geom_hbond_distance_HA
_geom_hbond_distance_DA
_geom_hbond_angle_DHA
_geom_hbond_site_symmetry_A
O3 H3A O4 0.82 1.92 2.737(2) 174.4 1_565
N1 H1A O6 0.89 2.32 3.094(3) 145.2 .
N1 H1B O3 0.89 2.13 2.979(3) 160.5 2_645
C6 H13 O6 0.97 2.63 3.134(3) 112.3 .
C9 H11 O4 0.97 2.66 3.527(3) 149.7 2_655
C10 H14 O7 0.97 2.52 3.021(3) 112.0 .

loop_
_geom_torsion_atom_site_label_1
_geom_torsion_atom_site_label_2
_geom_torsion_atom_site_label_3
_geom_torsion_atom_site_label_4
_geom_torsion
_geom_torsion_site_symmetry_1
_geom_torsion_site_symmetry_2
_geom_torsion_site_symmetry_3
_geom_torsion_site_symmetry_4
_geom_torsion_publ_flag
V2 O6 C1 C3 -16.1(4) . . . . ?
V2 O6 C1 C2 164.2(2) . . . . ?
O6 C1 C3 C4 -4.7(5) . . . . ?
C2 C1 C3 C4 174.9(3) . . . . ?
V2 O5 C4 C3 19.5(4) . . . . ?
V2 O5 C4 C5 -160.8(2) . . . . ?
C1 C3 C4 O5 2.8(5) . . . . ?
C1 C3 C4 C5 -176.9(3) . . . . ?
V1 O2 C6 C7 -123.50(18) 3_666 . . . ?
V1 O2 C6 C7 -1.6(2) . . . . ?
V2 O2 C6 C7 108.30(19) . . . . ?
V1 N1 C7 C8 -52.80(18) . . . . ?
V1 N1 C7 C9 -172.59(16) . . . . ?
V1 N1 C7 C6 65.40(19) . . . . ?
O2 C6 C7 N1 -40.3(3) . . . . ?
O2 C6 C7 C8 74.1(3) . . . . ?
O2 C6 C7 C9 -162.4(2) . . . . ?
V1 O1 C8 C7 -13.6(2) . . . . ?
V2 O1 C8 C7 131.87(17) 3_666 . . . ?
N1 C7 C8 O1 45.1(2) . . . . ?
C9 C7 C8 O1 165.93(19) . . . . ?
C6 C7 C8 O1 -69.8(2) . . . . ?
N1 C7 C9 O3 166.72(19) . . . . ?
C8 C7 C9 O3 49.6(3) . . . . ?
C6 C7 C9 O3 -74.4(3) . . . . ?
V1 O8 C10 C11 85.5(3) . . . . ?
V2 O8 C10 C11 -87.2(2) . . . . ?
O8 C10 C11 C12 86.1(3) . . . . ?
O8 C10 C11 C16 -95.4(3) . . . . ?
C16 C11 C12 C13 1.1(5) . . . . ?
C10 C11 C12 C13 179.7(3) . . . . ?
C11 C12 C13 C14 -1.8(6) . . . . ?
C12 C13 C14 C15 0.7(6) . . . . ?
C13 C14 C15 C16 0.9(6) . . . . ?
C12 C11 C16 C15 0.5(5) . . . . ?
C10 C11 C16 C15 -178.1(3) . . . . ?
C14 C15 C16 C11 -1.5(6) . . . . ?
